data_7005931
loop_
_publ_author_name
'Gong, Lei'
'Wu, Liqiong'
'Lin, Yumei'
'Zhang, Hong'
'Yang, Fangzu'
'Wen, Tingbin'
'Xia, Haiping'

_publ_section_title
;
 Synthesis and characterization of a bimetallic iridium complex with a
 ten sp2-carbon chain bridge
;
_journal_issue 37
_journal_name_full 'Dalton Transactions'
_journal_page_first 4122
_journal_paper_doi 10.1039/b706900f
_journal_year 2007
_chemical_formula_moiety 'C94 H142 Cl4 P6 O4 Ir2, 3CHCl3'
_chemical_formula_sum 'C99 H147 Cl19 Ir2 O4 P6'
_chemical_formula_weight 2644.94
_chemical_name_systematic
;
?
;
_space_group_IT_number 14
_symmetry_cell_setting monoclinic
_symmetry_space_group_name_Hall '-P 2yn'
_symmetry_space_group_name_H-M 'P 1 21/n 1'
_atom_sites_solution_hydrogens geom
_atom_sites_solution_primary direct
_atom_sites_solution_secondary difmap
_audit_creation_method SHELXL-97
_cell_angle_alpha 90.00
_cell_angle_beta 99.442(3)
_cell_angle_gamma 90.00
_cell_formula_units_Z 2
_cell_length_a 14.197(2)
_cell_length_b 19.240(3)
_cell_length_c 23.412(4)
_cell_measurement_temperature 223(2)
_cell_measurement_theta_max 26
_cell_measurement_theta_min 0
_cell_volume 6308.4(17)
_computing_structure_refinement 'SHELXL-97 (Sheldrick, 1997)'
_computing_structure_solution 'SHELXS-97 (Sheldrick, 1990)'
_diffrn_ambient_temperature 223(2)
_diffrn_measured_fraction_theta_full 0.993
_diffrn_measured_fraction_theta_max 0.993
_diffrn_radiation_monochromator graphite
_diffrn_radiation_source 'fine-focus sealed tube'
_diffrn_radiation_type MoK\a
_diffrn_radiation_wavelength 0.71073
_diffrn_reflns_av_R_equivalents 0.0278
_diffrn_reflns_av_sigmaI/netI 0.0266
_diffrn_reflns_limit_h_max 17
_diffrn_reflns_limit_h_min -17
_diffrn_reflns_limit_k_max 23
_diffrn_reflns_limit_k_min -23
_diffrn_reflns_limit_l_max 28
_diffrn_reflns_limit_l_min -28
_diffrn_reflns_number 48083
_diffrn_reflns_theta_full 26.00
_diffrn_reflns_theta_max 26.00
_diffrn_reflns_theta_min 1.76
_exptl_absorpt_coefficient_mu 2.628
_exptl_absorpt_correction_T_max 1.000000
_exptl_absorpt_correction_T_min 0.696441
_exptl_absorpt_correction_type empirical
_exptl_absorpt_process_details SADABS
_exptl_crystal_colour Green
_exptl_crystal_density_diffrn 1.392
_exptl_crystal_density_method 'not measured'
_exptl_crystal_description Block
_exptl_crystal_F_000 2680
_exptl_crystal_size_max 0.37
_exptl_crystal_size_mid 0.32
_exptl_crystal_size_min 0.25
_refine_diff_density_max 2.363
_refine_diff_density_min -0.636
_refine_diff_density_rms 0.140
_refine_ls_extinction_method none
_refine_ls_goodness_of_fit_ref 1.090
_refine_ls_hydrogen_treatment constr
_refine_ls_matrix_type full
_refine_ls_number_parameters 604
_refine_ls_number_reflns 12327
_refine_ls_number_restraints 6
_refine_ls_restrained_S_all 1.090
_refine_ls_R_factor_all 0.0510
_refine_ls_R_factor_gt 0.0450
_refine_ls_shift/su_max 0.005
_refine_ls_shift/su_mean 0.000
_refine_ls_structure_factor_coef Fsqd
_refine_ls_weighting_details 'calc w=1/[\s^2^(Fo^2^)+(0.0858P)^2^+6.8448P] where P=(Fo^2^+2Fc^2^)/3'
_refine_ls_weighting_scheme calc
_refine_ls_wR_factor_gt 0.1285
_refine_ls_wR_factor_ref 0.1321
_reflns_number_gt 10822
_reflns_number_total 12327
_reflns_threshold_expression >2sigma(I)
_cod_data_source_file b706900f.txt
_cod_data_source_block complex4
_cod_depositor_comments
;
The following automatic conversions were performed:
'_symmetry_cell_setting' value 'Monoclinic' changed to 'monoclinic'
according to '/home/saulius/struct/CIF-dictionaries/cif_core.dic'
dictionary named 'cif_core.dic' version 2.4.1 from
2010-06-29.

'_exptl_absorpt_correction_type' value 'Empirical' changed to
'empirical' according to
'/home/saulius/struct/CIF-dictionaries/cif_core.dic' dictionary named
'cif_core.dic' version 2.4.1 from 2010-06-29.

Automatic conversion script
Id: cif_fix_enum 1527 2010-12-29 10:47:43Z saulius 
;
_cod_original_cell_volume 6308.5(18)
_cod_original_sg_symbol_H-M P2(1)/n
_cod_database_code 7005931

loop_
_symmetry_equiv_pos_as_xyz
'x, y, z'
'-x+1/2, y+1/2, -z+1/2'
'-x, -y, -z'
'x-1/2, -y-1/2, z-1/2'

loop_
_atom_site_label
_atom_site_type_symbol
_atom_site_fract_x
_atom_site_fract_y
_atom_site_fract_z
_atom_site_U_iso_or_equiv
_atom_site_adp_type
_atom_site_occupancy
_atom_site_symmetry_multiplicity
_atom_site_calc_flag
_atom_site_refinement_flags
_atom_site_disorder_assembly
_atom_site_disorder_group
Ir1 Ir 0.068430(11) 0.280465(8) 0.063715(7) 0.02888(8) Uani 1 1 d . . .
P1 P 0.18128(8) 0.33431(6) 0.13493(5) 0.0344(2) Uani 1 1 d . . .
P2 P -0.04039(9) 0.23177(7) -0.01261(5) 0.0375(3) Uani 1 1 d . . .
P3 P -0.18209(8) 0.33805(6) 0.15996(5) 0.0352(2) Uani 1 1 d . . .
Cl1 Cl 0.10905(9) 0.16866(6) 0.10308(5) 0.0451(3) Uani 1 1 d . . .
Cl2 Cl 0.19513(9) 0.26895(6) 0.00353(5) 0.0410(3) Uani 1 1 d . . .
O1 O -0.1357(2) 0.45673(17) 0.10478(16) 0.0460(8) Uani 1 1 d . . .
O2 O 0.0355(2) 0.37645(15) 0.02891(13) 0.0322(6) Uani 1 1 d . . .
C1 C -0.0335(3) 0.2860(2) 0.10990(19) 0.0308(9) Uani 1 1 d . . .
H1A H -0.0449 0.2457 0.1304 0.037 Uiso 1 1 calc R . .
C2 C -0.0898(3) 0.3414(2) 0.11581(18) 0.0312(9) Uani 1 1 d . . .
C3 C -0.0851(3) 0.4108(2) 0.08977(19) 0.0334(9) Uani 1 1 d . . .
C4 C -0.0211(3) 0.4238(2) 0.04555(18) 0.0311(9) Uani 1 1 d . . .
C5 C -0.0269(3) 0.4892(2) 0.02185(18) 0.0320(9) Uani 1 1 d . . .
H5A H -0.0683 0.5215 0.0349 0.038 Uiso 1 1 calc R . .
C111 C 0.2965(3) 0.2898(2) 0.1492(2) 0.0394(10) Uani 1 1 d . . .
H11A H 0.2850 0.2413 0.1589 0.047 Uiso 1 1 calc R . .
H11B H 0.3235 0.2895 0.1133 0.047 Uiso 1 1 calc R . .
C112 C 0.3714(4) 0.3198(3) 0.1973(2) 0.0518(13) Uani 1 1 d . . .
H11C H 0.3864 0.3675 0.1872 0.062 Uiso 1 1 calc R . .
H11D H 0.3449 0.3214 0.2334 0.062 Uiso 1 1 calc R . .
C113 C 0.4617(5) 0.2777(4) 0.2069(3) 0.0708(19) Uani 1 1 d . . .
H11E H 0.4907 0.2792 0.1717 0.085 Uiso 1 1 calc R . .
H11F H 0.4458 0.2291 0.2137 0.085 Uiso 1 1 calc R . .
C114 C 0.5337(5) 0.3032(5) 0.2576(4) 0.092(3) Uani 1 1 d . . .
H11G H 0.5904 0.2743 0.2617 0.138 Uiso 1 1 calc R . .
H11H H 0.5059 0.3007 0.2928 0.138 Uiso 1 1 calc R . .
H11I H 0.5508 0.3510 0.2508 0.138 Uiso 1 1 calc R . .
C121 C 0.1469(4) 0.3438(3) 0.2065(2) 0.0429(11) Uani 1 1 d . . .
H12A H 0.1928 0.3749 0.2297 0.052 Uiso 1 1 calc R . .
H12B H 0.0843 0.3664 0.2018 0.052 Uiso 1 1 calc R . .
C122 C 0.1418(4) 0.2777(3) 0.2399(2) 0.0500(13) Uani 1 1 d . . .
H12C H 0.2033 0.2537 0.2435 0.060 Uiso 1 1 calc R . .
H12D H 0.0932 0.2473 0.2182 0.060 Uiso 1 1 calc R . .
C123 C 0.1178(5) 0.2895(3) 0.2998(3) 0.0634(16) Uani 1 1 d . . .
H12E H 0.0538 0.3099 0.2961 0.076 Uiso 1 1 calc R . .
H12F H 0.1632 0.3229 0.3204 0.076 Uiso 1 1 calc R . .
C124 C 0.1205(6) 0.2232(4) 0.3353(3) 0.076(2) Uani 1 1 d . . .
H12G H 0.1050 0.2339 0.3732 0.113 Uiso 1 1 calc R . .
H12H H 0.1839 0.2031 0.3397 0.113 Uiso 1 1 calc R . .
H12I H 0.0744 0.1904 0.3157 0.113 Uiso 1 1 calc R . .
C131 C 0.2085(3) 0.4244(2) 0.1185(2) 0.0424(11) Uani 1 1 d . . .
H13A H 0.1486 0.4508 0.1121 0.051 Uiso 1 1 calc R . .
H13B H 0.2490 0.4443 0.1525 0.051 Uiso 1 1 calc R . .
C132 C 0.2580(4) 0.4347(3) 0.0663(2) 0.0499(12) Uani 1 1 d . . .
H13C H 0.2214 0.4105 0.0331 0.060 Uiso 1 1 calc R . .
H13D H 0.3213 0.4130 0.0744 0.060 Uiso 1 1 calc R . .
C133 C 0.2698(4) 0.5107(3) 0.0499(3) 0.0561(14) Uani 1 1 d . . .
H13E H 0.2978 0.5123 0.0143 0.067 Uiso 1 1 calc R . .
H13F H 0.2064 0.5322 0.0414 0.067 Uiso 1 1 calc R . .
C135 C 0.3313(5) 0.5532(3) 0.0958(3) 0.0663(16) Uani 1 1 d . . .
H13G H 0.3347 0.6007 0.0824 0.099 Uiso 1 1 calc R . .
H13H H 0.3950 0.5335 0.1035 0.099 Uiso 1 1 calc R . .
H13I H 0.3036 0.5527 0.1310 0.099 Uiso 1 1 calc R . .
C211 C -0.1010(4) 0.2985(3) -0.0615(2) 0.0517(13) Uani 1 1 d . . .
H21A H -0.1560 0.2774 -0.0862 0.062 Uiso 1 1 calc R . .
H21B H -0.1251 0.3349 -0.0384 0.062 Uiso 1 1 calc R . .
C212 C -0.0355(4) 0.3319(4) -0.1001(3) 0.0612(15) Uani 1 1 d . . .
H21C H 0.0176 0.3551 -0.0753 0.073 Uiso 1 1 calc R . .
H21D H -0.0085 0.2951 -0.1215 0.073 Uiso 1 1 calc R . .
C213 C -0.0842(6) 0.3820(5) -0.1411(4) 0.102(3) Uani 1 1 d . . .
H21E H -0.1089 0.4196 -0.1195 0.122 Uiso 1 1 calc R . .
H21F H -0.1390 0.3591 -0.1646 0.122 Uiso 1 1 calc R . .
C214 C -0.0220(6) 0.4132(5) -0.1811(4) 0.101(3) Uani 1 1 d . . .
H21G H -0.0591 0.4462 -0.2070 0.152 Uiso 1 1 calc R . .
H21H H 0.0011 0.3766 -0.2037 0.152 Uiso 1 1 calc R . .
H21I H 0.0318 0.4369 -0.1584 0.152 Uiso 1 1 calc R . .
C221 C -0.1384(4) 0.1855(3) 0.0125(2) 0.0448(11) Uani 1 1 d . . .
H22A H -0.1104 0.1483 0.0385 0.054 Uiso 1 1 calc R . .
H22I H -0.1695 0.2179 0.0357 0.054 Uiso 1 1 calc R . .
C222 C -0.2156(4) 0.1532(3) -0.0324(3) 0.0567(14) Uani 1 1 d . . .
H22B H -0.2350 0.1872 -0.0632 0.068 Uiso 1 1 calc R . .
H22C H -0.1885 0.1131 -0.0497 0.068 Uiso 1 1 calc R . .
C223 C -0.3026(4) 0.1300(4) -0.0088(3) 0.0717(18) Uani 1 1 d . . .
H22D H -0.3288 0.1699 0.0094 0.086 Uiso 1 1 calc R . .
H22E H -0.2834 0.0952 0.0214 0.086 Uiso 1 1 calc R . .
C224 C -0.3810(5) 0.0991(5) -0.0542(4) 0.087(2) Uani 1 1 d . . .
H22F H -0.4345 0.0851 -0.0358 0.131 Uiso 1 1 calc R . .
H22G H -0.3562 0.0589 -0.0719 0.131 Uiso 1 1 calc R . .
H22H H -0.4021 0.1337 -0.0837 0.131 Uiso 1 1 calc R . .
C231 C 0.0059(4) 0.1736(3) -0.0635(2) 0.0558(14) Uani 1 1 d . . .
H23A H -0.0446 0.1672 -0.0970 0.067 Uiso 1 1 calc R . .
H23I H 0.0587 0.1976 -0.0773 0.067 Uiso 1 1 calc R . .
C232 C 0.0402(5) 0.1043(3) -0.0434(3) 0.0694(17) Uani 1 1 d . . .
H23B H -0.0135 0.0762 -0.0350 0.083 Uiso 1 1 calc R . .
H23C H 0.0866 0.1086 -0.0076 0.083 Uiso 1 1 calc R . .
C233 C 0.0867(6) 0.0688(4) -0.0897(4) 0.087(2) Uani 1 1 d . . .
H23D H 0.0430 0.0712 -0.1267 0.105 Uiso 1 1 calc R . .
H23E H 0.1449 0.0941 -0.0941 0.105 Uiso 1 1 calc R . .
C234 C 0.1105(8) -0.0027(6) -0.0767(5) 0.123(3) Uani 1 1 d U . .
H23F H 0.1393 -0.0227 -0.1078 0.148 Uiso 1 1 calc R . .
H23G H 0.0530 -0.0283 -0.0729 0.148 Uiso 1 1 calc R . .
H23H H 0.1553 -0.0054 -0.0408 0.148 Uiso 1 1 calc R . .
C311 C -0.2012(3) 0.2481(3) 0.1779(2) 0.0401(10) Uani 1 1 d . . .
C312 C -0.1321(4) 0.2148(3) 0.2179(3) 0.0519(13) Uani 1 1 d . . .
H31A H -0.0775 0.2389 0.2357 0.062 Uiso 1 1 calc R . .
C313 C -0.1453(5) 0.1452(3) 0.2312(3) 0.0628(16) Uani 1 1 d . . .
H31B H -0.0984 0.1219 0.2574 0.075 Uiso 1 1 calc R . .
C314 C -0.2268(6) 0.1101(3) 0.2062(3) 0.078(2) Uani 1 1 d . . .
H31C H -0.2345 0.0629 0.2147 0.094 Uiso 1 1 calc R . .
C315 C -0.2965(6) 0.1442(4) 0.1690(3) 0.079(2) Uani 1 1 d . . .
H31D H -0.3531 0.1209 0.1536 0.095 Uiso 1 1 calc R . .
C316 C -0.2837(5) 0.2130(3) 0.1540(3) 0.0585(15) Uani 1 1 d . . .
H31E H -0.3308 0.2357 0.1276 0.070 Uiso 1 1 calc R . .
C321 C -0.1527(4) 0.3832(3) 0.2294(2) 0.0419(11) Uani 1 1 d . . .
C322 C -0.0882(5) 0.4387(3) 0.2366(3) 0.0594(15) Uani 1 1 d . . .
H32A H -0.0609 0.4545 0.2050 0.071 Uiso 1 1 calc R . .
C323 C -0.0650(5) 0.4694(4) 0.2888(3) 0.0709(18) Uani 1 1 d . . .
H32B H -0.0217 0.5067 0.2931 0.085 Uiso 1 1 calc R . .
C324 C -0.1041(5) 0.4470(4) 0.3361(3) 0.0696(17) Uani 1 1 d . . .
H32C H -0.0878 0.4693 0.3720 0.084 Uiso 1 1 calc R . .
C325 C -0.1662(6) 0.3925(4) 0.3303(3) 0.0740(19) Uani 1 1 d . . .
H32D H -0.1927 0.3767 0.3622 0.089 Uiso 1 1 calc R . .
C326 C -0.1907(5) 0.3594(3) 0.2749(3) 0.0617(15) Uani 1 1 d . . .
H32E H -0.2329 0.3214 0.2703 0.074 Uiso 1 1 calc R . .
C331 C -0.2942(3) 0.3685(3) 0.1209(2) 0.0467(12) Uani 1 1 d . . .
C332 C -0.3557(4) 0.4083(4) 0.1484(3) 0.0669(17) Uani 1 1 d . . .
H33A H -0.3379 0.4219 0.1872 0.080 Uiso 1 1 calc R . .
C333 C -0.4423(5) 0.4273(5) 0.1178(4) 0.090(3) Uani 1 1 d . . .
H33B H -0.4847 0.4536 0.1360 0.109 Uiso 1 1 calc R . .
C334 C -0.4683(5) 0.4082(5) 0.0602(4) 0.100(3) Uani 1 1 d . . .
H33C H -0.5283 0.4215 0.0399 0.120 Uiso 1 1 calc R . .
C335 C -0.4079(4) 0.3702(4) 0.0328(3) 0.077(2) Uani 1 1 d . . .
H33D H -0.4253 0.3577 -0.0064 0.092 Uiso 1 1 calc R . .
C336 C -0.3202(4) 0.3507(4) 0.0640(3) 0.0620(16) Uani 1 1 d . . .
H33E H -0.2778 0.3246 0.0456 0.074 Uiso 1 1 calc R . .
C1S C 0.3656(5) 0.1466(4) 0.0515(3) 0.0727(18) Uani 1 1 d . . .
H1SA H 0.3060 0.1735 0.0511 0.087 Uiso 1 1 calc R . .
Cl11 Cl 0.45652(19) 0.20505(16) 0.04603(14) 0.1161(8) Uani 1 1 d . . .
Cl12 Cl 0.3896(2) 0.10175(14) 0.11729(11) 0.1186(9) Uani 1 1 d . . .
Cl13 Cl 0.3466(2) 0.08773(15) -0.00634(11) 0.1225(9) Uani 1 1 d . . .
C2S C 0.1499(6) 0.0323(4) 0.1961(3) 0.078(2) Uani 1 1 d . . .
H2SA H 0.1248 0.0673 0.1665 0.093 Uiso 1 1 calc R . .
Cl21 Cl 0.2454(2) 0.06786(17) 0.24135(10) 0.1291(10) Uani 1 1 d . . .
Cl22 Cl 0.0588(2) 0.01101(17) 0.23613(12) 0.1250(9) Uani 1 1 d . . .
Cl23 Cl 0.1811(2) -0.04038(15) 0.16155(13) 0.1297(10) Uani 1 1 d . . .
C3S C 0.3000(6) 0.3382(4) -0.0985(3) 0.0277(16) Uani 0.50 1 d P . .
H3SA H 0.2890 0.3209 -0.0603 0.033 Uiso 0.50 1 calc PR . .
Cl31 Cl 0.2212(3) 0.2945(2) -0.15287(15) 0.0811(11) Uani 0.50 1 d P . .
Cl32 Cl 0.4134(3) 0.3142(5) -0.10819(18) 0.151(3) Uani 0.50 1 d P . .
Cl33 Cl 0.2744(6) 0.42220(19) -0.1028(2) 0.150(3) Uani 0.50 1 d P . .

loop_
_atom_site_aniso_label
_atom_site_aniso_U_11
_atom_site_aniso_U_22
_atom_site_aniso_U_33
_atom_site_aniso_U_23
_atom_site_aniso_U_13
_atom_site_aniso_U_12
Ir1 0.02819(11) 0.02965(11) 0.02909(12) 0.00215(6) 0.00556(7) 0.00196(6)
P1 0.0299(6) 0.0379(6) 0.0348(6) -0.0009(5) 0.0032(4) 0.0019(5)
P2 0.0353(6) 0.0433(6) 0.0338(6) -0.0020(5) 0.0053(5) -0.0039(5)
P3 0.0313(6) 0.0406(6) 0.0356(6) 0.0037(5) 0.0110(5) -0.0002(5)
Cl1 0.0547(7) 0.0331(6) 0.0477(7) 0.0071(5) 0.0089(5) 0.0080(5)
Cl2 0.0365(6) 0.0475(6) 0.0415(6) -0.0009(5) 0.0137(5) 0.0045(5)
O1 0.0463(19) 0.0403(18) 0.057(2) 0.0068(16) 0.0258(16) 0.0092(15)
O2 0.0344(15) 0.0300(15) 0.0336(16) 0.0050(12) 0.0096(12) 0.0048(12)
C1 0.027(2) 0.036(2) 0.029(2) 0.0027(16) 0.0048(17) -0.0032(16)
C2 0.029(2) 0.035(2) 0.030(2) 0.0021(17) 0.0080(16) -0.0016(17)
C3 0.030(2) 0.036(2) 0.035(2) 0.0046(18) 0.0072(17) -0.0009(17)
C4 0.025(2) 0.037(2) 0.031(2) 0.0016(17) 0.0048(16) 0.0001(17)
C5 0.027(2) 0.036(2) 0.032(2) 0.0036(18) 0.0044(17) 0.0037(17)
C111 0.033(2) 0.043(3) 0.040(3) 0.000(2) 0.000(2) 0.0043(19)
C112 0.040(3) 0.064(3) 0.049(3) -0.005(3) -0.001(2) 0.001(2)
C113 0.046(3) 0.088(5) 0.070(4) -0.001(3) -0.015(3) 0.006(3)
C114 0.052(4) 0.138(7) 0.076(5) 0.012(5) -0.020(4) -0.010(4)
C121 0.042(3) 0.052(3) 0.035(2) -0.006(2) 0.006(2) 0.000(2)
C122 0.046(3) 0.064(4) 0.041(3) 0.003(2) 0.008(2) 0.002(2)
C123 0.074(4) 0.079(4) 0.037(3) -0.002(3) 0.008(3) -0.009(3)
C124 0.082(5) 0.088(5) 0.058(4) 0.013(3) 0.017(4) -0.013(4)
C131 0.037(2) 0.038(2) 0.051(3) -0.005(2) 0.003(2) -0.0011(19)
C132 0.049(3) 0.046(3) 0.056(3) -0.004(2) 0.014(2) -0.010(2)
C133 0.059(3) 0.053(3) 0.058(3) 0.004(3) 0.012(3) -0.010(3)
C135 0.067(4) 0.057(4) 0.074(4) -0.004(3) 0.010(3) -0.014(3)
C211 0.050(3) 0.059(3) 0.042(3) 0.006(2) -0.006(2) -0.007(3)
C212 0.058(3) 0.075(4) 0.047(3) 0.014(3) -0.002(3) -0.012(3)
C213 0.078(5) 0.130(7) 0.091(6) 0.051(5) -0.010(4) -0.028(5)
C214 0.086(5) 0.127(7) 0.083(5) 0.052(5) -0.007(4) -0.037(5)
C221 0.042(3) 0.047(3) 0.046(3) -0.004(2) 0.010(2) -0.010(2)
C222 0.049(3) 0.069(4) 0.053(3) -0.015(3) 0.011(2) -0.020(3)
C223 0.051(3) 0.094(5) 0.072(4) -0.009(4) 0.014(3) -0.023(3)
C224 0.064(4) 0.110(6) 0.088(5) -0.017(5) 0.012(4) -0.039(4)
C231 0.059(3) 0.063(4) 0.045(3) -0.020(3) 0.009(3) -0.007(3)
C232 0.069(4) 0.065(4) 0.073(4) -0.018(3) 0.007(3) 0.005(3)
C233 0.099(6) 0.081(5) 0.081(5) -0.011(4) 0.012(4) 0.015(4)
C234 0.123(4) 0.123(4) 0.123(4) -0.0005(10) 0.0202(11) 0.0005(10)
C311 0.040(3) 0.044(3) 0.039(3) 0.009(2) 0.015(2) -0.001(2)
C312 0.050(3) 0.055(3) 0.051(3) 0.008(2) 0.010(3) -0.007(2)
C313 0.075(4) 0.052(3) 0.064(4) 0.018(3) 0.020(3) 0.010(3)
C314 0.116(6) 0.041(3) 0.083(5) -0.002(3) 0.030(5) -0.021(4)
C315 0.086(5) 0.062(4) 0.084(5) 0.005(4) -0.002(4) -0.033(4)
C316 0.061(4) 0.054(3) 0.061(4) 0.000(3) 0.011(3) -0.014(3)
C321 0.041(3) 0.045(3) 0.042(3) -0.003(2) 0.013(2) 0.001(2)
C322 0.076(4) 0.058(3) 0.047(3) -0.003(3) 0.017(3) -0.012(3)
C323 0.090(5) 0.062(4) 0.063(4) -0.013(3) 0.018(3) -0.023(3)
C324 0.091(5) 0.068(4) 0.050(3) -0.013(3) 0.013(3) 0.005(4)
C325 0.097(5) 0.085(5) 0.044(3) -0.002(3) 0.021(3) -0.008(4)
C326 0.074(4) 0.065(4) 0.050(3) -0.005(3) 0.023(3) -0.016(3)
C331 0.034(2) 0.054(3) 0.055(3) 0.016(2) 0.015(2) -0.002(2)
C332 0.047(3) 0.077(4) 0.081(4) 0.011(3) 0.020(3) 0.017(3)
C333 0.053(4) 0.124(7) 0.099(6) 0.033(5) 0.028(4) 0.036(4)
C334 0.040(4) 0.146(8) 0.114(7) 0.068(6) 0.011(4) 0.016(4)
C335 0.040(3) 0.123(6) 0.065(4) 0.027(4) 0.003(3) -0.002(4)
C336 0.045(3) 0.091(5) 0.050(3) 0.004(3) 0.006(2) -0.002(3)
C1S 0.072(4) 0.068(4) 0.075(4) -0.005(3) 0.006(3) 0.019(3)
Cl11 0.0822(15) 0.136(2) 0.139(2) -0.0106(17) 0.0422(15) -0.0067(14)
Cl12 0.168(3) 0.0964(16) 0.0837(15) 0.0145(12) -0.0015(15) 0.0381(16)
Cl13 0.155(2) 0.120(2) 0.0859(15) -0.0271(14) 0.0021(15) 0.0176(17)
C2S 0.112(6) 0.062(4) 0.050(4) 0.011(3) -0.014(4) -0.001(4)
Cl21 0.149(2) 0.153(2) 0.0733(13) -0.0128(14) -0.0162(14) -0.0544(19)
Cl22 0.128(2) 0.146(2) 0.1015(18) -0.0072(17) 0.0216(16) 0.0034(18)
Cl23 0.157(2) 0.1129(19) 0.118(2) -0.0443(16) 0.0185(18) 0.0166(17)
C3S 0.032(4) 0.033(4) 0.023(4) -0.002(3) 0.018(3) -0.007(3)
Cl31 0.0630(19) 0.130(3) 0.0561(18) -0.0444(19) 0.0258(15) -0.0331(19)
Cl32 0.0451(19) 0.351(9) 0.057(2) -0.006(4) 0.0081(16) 0.067(3)
Cl33 0.329(9) 0.0326(17) 0.082(3) -0.0103(17) 0.018(4) 0.017(3)

loop_
_atom_type_symbol
_atom_type_description
_atom_type_scat_dispersion_real
_atom_type_scat_dispersion_imag
_atom_type_scat_source
C C 0.0033 0.0016 'International Tables Vol C Tables 4.2.6.8 and 6.1.1.4'
H H 0.0000 0.0000 'International Tables Vol C Tables 4.2.6.8 and 6.1.1.4'
O O 0.0106 0.0060 'International Tables Vol C Tables 4.2.6.8 and 6.1.1.4'
P P 0.1023 0.0942 'International Tables Vol C Tables 4.2.6.8 and 6.1.1.4'
Cl Cl 0.1484 0.1585 'International Tables Vol C Tables 4.2.6.8 and 6.1.1.4'
Ir Ir -1.4442 7.9887 'International Tables Vol C Tables 4.2.6.8 and 6.1.1.4'

loop_
_geom_angle_atom_site_label_1
_geom_angle_atom_site_label_2
_geom_angle_atom_site_label_3
_geom_angle
_geom_angle_site_symmetry_1
_geom_angle_site_symmetry_3
_geom_angle_publ_flag
C1 Ir1 O2 91.68(15) . . ?
C1 Ir1 P1 93.68(13) . . ?
O2 Ir1 P1 88.25(9) . . ?
C1 Ir1 P2 89.32(13) . . ?
O2 Ir1 P2 88.75(9) . . ?
P1 Ir1 P2 175.81(4) . . ?
C1 Ir1 Cl1 89.40(13) . . ?
O2 Ir1 Cl1 178.92(9) . . ?
P1 Ir1 Cl1 91.72(4) . . ?
P2 Ir1 Cl1 91.23(5) . . ?
C1 Ir1 Cl2 177.71(13) . . ?
O2 Ir1 Cl2 89.67(8) . . ?
P1 Ir1 Cl2 88.21(4) . . ?
P2 Ir1 Cl2 88.85(4) . . ?
Cl1 Ir1 Cl2 89.25(4) . . ?
C111 P1 C121 104.1(2) . . ?
C111 P1 C131 105.6(2) . . ?
C121 P1 C131 101.3(2) . . ?
C111 P1 Ir1 114.08(16) . . ?
C121 P1 Ir1 116.09(17) . . ?
C131 P1 Ir1 114.21(17) . . ?
C221 P2 C231 106.5(3) . . ?
C221 P2 C211 103.7(3) . . ?
C231 P2 C211 101.7(3) . . ?
C221 P2 Ir1 112.90(17) . . ?
C231 P2 Ir1 118.36(19) . . ?
C211 P2 Ir1 112.10(19) . . ?
C2 P3 C331 111.3(2) . . ?
C2 P3 C311 108.6(2) . . ?
C331 P3 C311 106.0(2) . . ?
C2 P3 C321 114.3(2) . . ?
C331 P3 C321 110.6(3) . . ?
C311 P3 C321 105.6(2) . . ?
C4 O2 Ir1 128.3(3) . . ?
C2 C1 Ir1 127.3(3) . . ?
C1 C2 C3 127.2(4) . . ?
C1 C2 P3 122.0(3) . . ?
C3 C2 P3 110.9(3) . . ?
O1 C3 C2 117.8(4) . . ?
O1 C3 C4 121.7(4) . . ?
C2 C3 C4 120.5(4) . . ?
O2 C4 C5 121.0(4) . . ?
O2 C4 C3 123.8(4) . . ?
C5 C4 C3 115.2(4) . . ?
C4 C5 C5 123.4(5) . 3_565 ?
C112 C111 P1 116.9(4) . . ?
C113 C112 C111 112.3(5) . . ?
C112 C113 C114 113.0(6) . . ?
C122 C121 P1 115.9(4) . . ?
C121 C122 C123 113.2(5) . . ?
C122 C123 C124 113.1(6) . . ?
C132 C131 P1 115.7(3) . . ?
C131 C132 C133 114.2(5) . . ?
C135 C133 C132 114.4(5) . . ?
C212 C211 P2 113.0(4) . . ?
C213 C212 C211 113.4(6) . . ?
C212 C213 C214 114.2(7) . . ?
C222 C221 P2 118.5(4) . . ?
C223 C222 C221 114.3(5) . . ?
C222 C223 C224 114.1(6) . . ?
C232 C231 P2 118.7(4) . . ?
C231 C232 C233 109.8(6) . . ?
C234 C233 C232 113.2(8) . . ?
C316 C311 C312 120.0(5) . . ?
C316 C311 P3 121.3(4) . . ?
C312 C311 P3 118.6(4) . . ?
C313 C312 C311 119.1(6) . . ?
C314 C313 C312 120.4(6) . . ?
C315 C314 C313 120.1(6) . . ?
C314 C315 C316 120.4(6) . . ?
C311 C316 C315 119.9(6) . . ?
C326 C321 C322 120.2(5) . . ?
C326 C321 P3 118.5(4) . . ?
C322 C321 P3 121.3(4) . . ?
C323 C322 C321 120.1(6) . . ?
C322 C323 C324 121.1(6) . . ?
C325 C324 C323 119.9(6) . . ?
C324 C325 C326 119.2(6) . . ?
C321 C326 C325 119.6(6) . . ?
C336 C331 C332 119.9(6) . . ?
C336 C331 P3 119.3(4) . . ?
C332 C331 P3 120.8(5) . . ?
C333 C332 C331 118.9(7) . . ?
C332 C333 C334 120.7(7) . . ?
C335 C334 C333 120.8(7) . . ?
C334 C335 C336 118.4(7) . . ?
C331 C336 C335 121.3(6) . . ?
Cl11 C1S Cl12 110.2(4) . . ?
Cl11 C1S Cl13 112.7(4) . . ?
Cl12 C1S Cl13 110.1(4) . . ?
Cl23 C2S Cl21 112.2(5) . . ?
Cl23 C2S Cl22 109.3(4) . . ?
Cl21 C2S Cl22 109.7(4) . . ?
Cl33 C3S Cl32 116.9(6) . . ?
Cl33 C3S Cl31 108.3(6) . . ?
Cl32 C3S Cl31 105.8(5) . . ?

loop_
_geom_bond_atom_site_label_1
_geom_bond_atom_site_label_2
_geom_bond_distance
_geom_bond_site_symmetry_2
_geom_bond_publ_flag
Ir1 C1 1.947(4) . ?
Ir1 O2 2.042(3) . ?
Ir1 P1 2.3545(12) . ?
Ir1 P2 2.3563(13) . ?
Ir1 Cl1 2.3739(12) . ?
Ir1 Cl2 2.4702(12) . ?
P1 C111 1.828(5) . ?
P1 C121 1.830(5) . ?
P1 C131 1.831(5) . ?
P2 C221 1.828(5) . ?
P2 C231 1.833(5) . ?
P2 C211 1.837(6) . ?
P3 C2 1.798(4) . ?
P3 C331 1.799(5) . ?
P3 C311 1.812(5) . ?
P3 C321 1.829(5) . ?
O1 C3 1.226(5) . ?
O2 C4 1.314(5) . ?
C1 C2 1.352(6) . ?
C2 C3 1.474(6) . ?
C3 C4 1.507(6) . ?
C4 C5 1.373(6) . ?
C5 C5 1.436(8) 3_565 ?
C111 C112 1.529(7) . ?
C112 C113 1.501(8) . ?
C113 C114 1.516(9) . ?
C121 C122 1.500(7) . ?
C122 C123 1.512(8) . ?
C123 C124 1.519(9) . ?
C131 C132 1.519(7) . ?
C132 C133 1.529(7) . ?
C133 C135 1.510(8) . ?
C211 C212 1.539(8) . ?
C212 C213 1.454(10) . ?
C213 C214 1.513(10) . ?
C221 C222 1.520(7) . ?
C222 C223 1.501(8) . ?
C223 C224 1.528(9) . ?
C231 C232 1.470(9) . ?
C232 C233 1.522(10) . ?
C233 C234 1.437(12) . ?
C311 C316 1.387(8) . ?
C311 C312 1.397(8) . ?
C312 C313 1.394(8) . ?
C313 C314 1.384(10) . ?
C314 C315 1.373(11) . ?
C315 C316 1.389(9) . ?
C321 C326 1.351(7) . ?
C321 C322 1.398(8) . ?
C322 C323 1.349(8) . ?
C323 C324 1.387(9) . ?
C324 C325 1.362(10) . ?
C325 C326 1.436(9) . ?
C331 C336 1.366(8) . ?
C331 C332 1.396(8) . ?
C332 C333 1.366(9) . ?
C333 C334 1.388(13) . ?
C334 C335 1.365(12) . ?
C335 C336 1.388(9) . ?
C1S Cl11 1.732(8) . ?
C1S Cl12 1.751(8) . ?
C1S Cl13 1.752(7) . ?
C2S Cl23 1.710(8) . ?
C2S Cl21 1.720(7) . ?
C2S Cl22 1.766(9) . ?
C3S Cl33 1.656(9) . ?
C3S Cl32 1.726(8) . ?
C3S Cl31 1.763(9) . ?
